data_2101334
loop_
_publ_author_name
'Geiser, U.'
'Schlueter, J. A.'
'Williams, J. M.'
'Naumann, D.'
'Roy, T.'

_publ_section_title
;
 Anion disorder in the 115--118 K structures of the organic
 superconductors \k~<i>L~</i>-(BEDT-TTF)~2~Cu(CF~3~)~4~(C~2~H~3~Cl~3~)
 and \k~<i>L~</i>-(BEDT-TTF)~2~Ag(CF~3~)~4~(C~2~H~3~Cl~3~)
 [BEDT-TTF=3,4;3',4'-bis(ethylenedithio)-2,2',5,5'-tetrathiafulvalene]
;
_journal_issue 5
_journal_name_full 'Acta Crystallographica Section B'
_journal_page_first 789
_journal_page_last 797
_journal_paper_doi 10.1107/S0108768195000401
_journal_volume 51
_journal_year 1995
_chemical_formula_sum 'C26 H19 Cl3 Cu F12 S16'
_chemical_formula_weight 1242.28
_space_group_IT_number 62
_space_group_name_Hall '-P 2ac 2n'
_space_group_name_H-M_alt 'P n m a'
_symmetry_cell_setting orthorhombic
_symmetry_space_group_name_Hall '-P 2ac 2n'
_symmetry_space_group_name_H-M 'P n m a'
_cell_angle_alpha 90.0
_cell_angle_beta 90.0
_cell_angle_gamma 90.0
_cell_formula_units_Z 4
_cell_length_a 12.918(4)
_cell_length_b 37.899(7)
_cell_length_c 8.487(2)
_cell_volume 4155.1(18)
_diffrn_radiation_type Mo
_diffrn_radiation_wavelength 0.71073
_exptl_absorpt_coefficient_mu 1.574
_exptl_crystal_density_diffrn 1.986
_exptl_crystal_F_000 2486
_cod_data_source_file bk0021.cif
_cod_data_source_block bk0021a
_cod_original_formula_sum 'C26 H19 Cl3 Cu1 F12 S16'
_cod_database_code 2101334

loop_
_space_group_symop_id
_space_group_symop_operation_xyz
1 x,y,z
2 -x+1/2,-y,z+1/2
3 x+1/2,-y+1/2,-z+1/2
4 -x,y+1/2,-z
5 -x,-y,-z
6 x+1/2,y,-z+1/2
7 -x+1/2,y+1/2,z+1/2
8 x,-y+1/2,z

loop_
_atom_site_label
_atom_site_fract_x
_atom_site_fract_y
_atom_site_fract_z
_atom_site_U_iso_or_equiv
_atom_site_occupancy
S1 0.38001(8) 0.05013(3) 0.27170(13) 0.0187(3) 1.0
S2 0.24910(9) 0.02164(3) 0.01774(12) 0.0178(3) 1.0
S3 0.52394(9) -0.01622(3) 0.26723(13) 0.0193(3) 1.0
S4 0.39830(8) -0.05002(3) 0.01966(12) 0.0173(3) 1.0
S5 0.25874(9) 0.11523(3) 0.31932(13) 0.0210(3) 1.0
S6 0.10573(9) 0.08180(3) 0.00714(14) 0.0237(3) 1.0
S7 0.65549(9) -0.07736(3) 0.33018(13) 0.0230(3) 1.0
S8 0.50313(11) -0.11907(3) 0.03945(14) 0.0306(4) 1.0
C1 0.3559(3) 0.01573(10) 0.1409(5) 0.0146(11) 1.0
C2 0.4176(3) -0.01344(10) 0.1402(5) 0.0152(12) 1.0
C3 0.2731(3) 0.07574(10) 0.2145(5) 0.0153(11) 1.0
C4 0.2142(3) 0.06289(11) 0.0973(5) 0.0160(12) 1.0
C5 0.5536(3) -0.06002(10) 0.2200(5) 0.0170(12) 1.0
C6 0.4959(3) -0.07553(11) 0.1074(5) 0.0174(12) 1.0
C7 0.1795(4) 0.13965(11) 0.1822(5) 0.0271(14) 1.0
C8 0.0824(4) 0.12006(12) 0.1306(5) 0.0270(15) 1.0
C9 0.6780(4) -0.11876(12) 0.2302(6) 0.0298(15) 1.0
C10 0.5802(4) -0.13886(11) 0.1930(5) 0.0282(15) 1.0
Cu 0.18577(6) 0.2500 0.71055(8) 0.0173(2) 1.0
C11A 0.2517(14) 0.2184(5) 0.561(2) 0.031(5) 0.5
F11A 0.2974(13) 0.1908(4) 0.6326(12) 0.045(4) 0.5
F12A 0.1861(10) 0.2047(2) 0.4545(14) 0.055(4) 0.5
F13A 0.3293(5) 0.2326(2) 0.4795(7) 0.051(2) 0.5
C11B 0.2123(13) 0.2100 0.564(2) 0.024(5) 0.5
F11B 0.3086(12) 0.1963(4) 0.5707(11) 0.036(3) 0.5
F12B 0.1973(10) 0.2191(2) 0.4087(11) 0.036(3) 0.5
F13B 0.1479(5) 0.18160(14) 0.5790(7) 0.037(2) 0.5
C12 0.1434(4) 0.21352(14) 0.8601(7) 0.036(2) 1.0
F21A 0.2108(6) 0.2027(2) 0.9536(10) 0.055(3) 0.5
F22A 0.0504(8) 0.2194(2) 0.9230(10) 0.043(3) 0.5
F23A 0.1172(5) 0.18196(14) 0.7666(9) 0.050(2) 0.5
F21B 0.2077(6) 0.1850(2) 0.8725(8) 0.042(3) 0.5
F22B 0.0500(7) 0.2032(2) 0.8732(10) 0.039(3) 0.5
F23B 0.1629(5) 0.2262(5) 1.0268(6) 0.035(2) 0.5
Cl1 0.4280(2) 0.2500 -0.0884(2) 0.0348(6) 1.0
Cl2 0.43451(12) 0.19333(3) 0.1804(2) 0.0453(5) 1.0
C13 0.4051(7) 0.2592(2) 0.1165(9) 0.024(3) 0.5
C14 0.4750(7) 0.2370(2) 0.2171(10) 0.024(3) 0.5
H7A 0.2197 0.1447 0.0913 ? 1.0
H7B 0.1591 0.1611 0.2310 ? 1.0
H8A 0.0468 0.1124 0.2225 ? 1.0
H8B 0.0400 0.1360 0.0735 ? 1.0
H9A 0.7203 -0.1331 0.2955 ? 1.0
H9B 0.7131 -0.1140 0.1342 ? 1.0
H10A 0.5988 -0.1620 0.1607 ? 1.0
H10B 0.5394 -0.1401 0.2860 ? 1.0
H13 0.3335 0.2545 0.1294 ? 0.5
H14A 0.5453 0.2401 0.1877 ? 0.5
H14B 0.4667 0.2428 0.3254 ? 0.5

loop_
_geom_angle_atom_site_label_1
_geom_angle_atom_site_label_2
_geom_angle_atom_site_label_3
_geom_angle
C1 S1 C3 95.6(2)
C1 S2 C4 95.0(2)
C2 S3 C5 95.0(2)
C2 S4 C6 95.0(2)
C3 S5 C7 99.8(2)
C4 S6 C8 102.0(2)
C5 S7 C9 101.4(2)
C6 S8 C10 100.6(2)
C2 C1 S1 120.4(3)
C2 C1 S2 124.3(3)
S1 C1 S2 115.3(2)
C1 C2 S3 120.4(3)
C1 C2 S4 124.4(3)
S3 C2 S4 115.2(2)
C4 C3 S1 116.7(3)
C4 C3 S5 128.7(3)
S1 C3 S5 114.5(2)
C3 C4 S2 117.4(3)
C3 C4 S6 129.0(3)
S2 C4 S6 113.6(2)
C6 C5 S3 117.1(3)
C6 C5 S7 129.3(3)
S3 C5 S7 113.6(2)
C5 C6 S4 117.3(3)
C5 C6 S8 128.0(3)
S4 C6 S8 114.7(2)
C8 C7 S5 113.8(3)
C7 C8 S6 114.8(3)
C10 C9 S7 113.7(3)
C9 C10 S8 113.8(3)
C11A Cu C12 96.4(5)
C11B Cu C12 85.1(5)
F11A C11A F12A 106.3(15)
F11A C11A F13A 102.6(15)
F11A C11A Cu 111.9(13)
F12A C11A F13A 106.6(15)
F12A C11A Cu 113.7(13)
F13A C11A Cu 114.8(11)
F11B C11B F12B 105.4(14)
F11B C11B F13B 104.8(13)
F11B C11B Cu 115.2(13)
F12B C11B F13B 101.5(4)
F12B C11B Cu 112.6(11)
F13B C11B Cu 115.9(11)
F21A C12 F22A 115.4(7)
F21A C12 F23A 103.7(6)
F21A C12 Cu 116.7(5)
F22A C12 F23A 98.3(5)
F22A C12 Cu 113.2(5)
F23A C12 Cu 106.8(4)
F21B C12 F22B 108.9(6)
F21B C12 F23B 94.5(5)
F21B C12 Cu 116.0(4)
F22B C12 F23B 100.0(6)
F22B C12 Cu 122.7(5)
F23B C12 Cu 109.6(4)
C14 C13 Cl1 110.0(6)
C13 C14 Cl2 104.3(5)

loop_
_geom_bond_atom_site_label_1
_geom_bond_atom_site_label_2
_geom_bond_distance
S1 C1 1.740(4)
S1 C3 1.756(4)
S2 C1 1.745(4)
S2 C4 1.761(4)
S3 C2 1.750(4)
S3 C5 1.750(4)
S4 C2 1.741(4)
S4 C6 1.755(4)
S5 C3 1.751(4)
S5 C7 1.805(4)
S6 C4 1.750(4)
S6 C8 1.814(5)
S7 C5 1.743(4)
S7 C9 1.807(4)
S8 C6 1.751(4)
S8 C10 1.803(5)
C1 C2 1.363(6)
C3 C4 1.344(6)
C5 C6 1.347(6)
C7 C8 1.522(7)
C9 C10 1.509(7)
Cu C11A 1.94(2)
Cu C11B 1.99(2)
Cu C12 1.955(5)
C11A F11A 1.35(2)
C11A F12A 1.34(2)
C11A F13A 1.33(2)
C11B F11B 1.35(2)
C11B F12B 1.38(2)
C11B F13B 1.37(2)
C12 F21A 1.247(8)
C12 F22A 1.334(11)
C12 F23A 1.474(8)
C12 F21B 1.368(8)
C12 F22B 1.273(10)
C12 F23B 1.515(8)
C13 C14 1.500(11)
C13 Cl1 1.799(8)
C14 Cl2 1.764(8)
